data_4074458
loop_
_publ_author_name
'Clapham, Sean E.'
'Guo, Rongwei'
'Zimmer-De Iuliis, Marco'
'Rasool, Nailyn'
'Lough, Alan'
'Morris, Robert H.'

_publ_section_title
;
 Probing the Effect of the Ligand X on the Properties and Catalytic
 Activity of the Complexes RuHX(diamine)(PPh3)2(X = OPh, 4-SC6H4OCH3,
 OPPh2, OP(OEt)2, CCPh, NCCHCN, CH(COOMe)2; diamine =
 2,3-Diamino-2,3-dimethylbutane, (R,R)-1,2-Diaminocyclohexane)
;
_journal_issue 22
_journal_name_full Organometallics
_journal_page_first 5477
_journal_paper_doi 10.1021/om060661q
_journal_volume 25
_journal_year 2006
_chemical_formula_moiety 'C48 H52 N2 O P2 Ru, C6 H6 O'
_chemical_formula_sum 'C54 H58 N2 O2 P2 Ru'
_chemical_formula_weight 930.03
_chemical_name_systematic
; 
 ? 
;
_space_group_IT_number 2
_symmetry_cell_setting triclinic
_symmetry_space_group_name_Hall '-P 1'
_symmetry_space_group_name_H-M 'P -1'
_atom_sites_solution_hydrogens geom
_atom_sites_solution_primary direct
_atom_sites_solution_secondary difmap
_audit_creation_method SHELXL-97
_cell_angle_alpha 79.9430(12)
_cell_angle_beta 73.7140(10)
_cell_angle_gamma 72.3020(12)
_cell_formula_units_Z 2
_cell_length_a 11.3809(2)
_cell_length_b 12.0411(3)
_cell_length_c 19.0624(4)
_cell_measurement_reflns_used 22383
_cell_measurement_temperature 150(1)
_cell_measurement_theta_max 27.5
_cell_measurement_theta_min 2.6
_cell_volume 2377.35(9)
_computing_cell_refinement 'Denzo-SMN (Otwinowski & Minor, 1997)'
_computing_data_collection 'Collect (Nonius BV, 1997-2003)'
_computing_data_reduction Denzo-SMN
_computing_molecular_graphics 'SHELXTL V6.12'
_computing_publication_material 'SHELXTL V6.12'
_computing_structure_refinement 'SHELXTL V6.12(Sheldrick, 2001)'
_computing_structure_solution 'SIR-92 (Altomare et al., 1993)'
_diffrn_ambient_temperature 150(2)
_diffrn_detector_area_resol_mean 9
_diffrn_measured_fraction_theta_full 0.990
_diffrn_measured_fraction_theta_max 0.990
_diffrn_measurement_device_type 'Nonius KappaCCD'
_diffrn_measurement_method '\f scans and \w scans with \k offsets'
_diffrn_radiation_monochromator graphite
_diffrn_radiation_source 'fine-focus sealed tube'
_diffrn_radiation_type MoK\a
_diffrn_radiation_wavelength 0.71073
_diffrn_reflns_av_R_equivalents 0.0677
_diffrn_reflns_av_sigmaI/netI 0.0799
_diffrn_reflns_limit_h_max 14
_diffrn_reflns_limit_h_min -14
_diffrn_reflns_limit_k_max 15
_diffrn_reflns_limit_k_min -15
_diffrn_reflns_limit_l_max 24
_diffrn_reflns_limit_l_min -24
_diffrn_reflns_number 23636
_diffrn_reflns_theta_full 27.49
_diffrn_reflns_theta_max 27.49
_diffrn_reflns_theta_min 2.58
_diffrn_standards_decay_% 0
_diffrn_standards_interval_count 0
_diffrn_standards_interval_time 0
_diffrn_standards_number 0
_exptl_absorpt_coefficient_mu 0.439
_exptl_absorpt_correction_T_max 0.962
_exptl_absorpt_correction_T_min 0.562
_exptl_absorpt_correction_type multi-scan
_exptl_absorpt_process_details
; 
multi-scan from symmetry-related measurements 
 Sortav (Blessing 1995) 
;
_exptl_crystal_colour red
_exptl_crystal_density_diffrn 1.299
_exptl_crystal_density_method 'not measured'
_exptl_crystal_description plate
_exptl_crystal_F_000 972
_exptl_crystal_size_max 0.28
_exptl_crystal_size_mid 0.20
_exptl_crystal_size_min 0.10
_refine_diff_density_max 0.967
_refine_diff_density_min -1.511
_refine_diff_density_rms 0.098
_refine_ls_extinction_method none
_refine_ls_goodness_of_fit_ref 1.027
_refine_ls_hydrogen_treatment mixed
_refine_ls_matrix_type full
_refine_ls_number_parameters 604
_refine_ls_number_reflns 10808
_refine_ls_number_restraints 0
_refine_ls_restrained_S_all 1.027
_refine_ls_R_factor_all 0.0763
_refine_ls_R_factor_gt 0.0491
_refine_ls_shift/su_max 0.001
_refine_ls_shift/su_mean 0.000
_refine_ls_structure_factor_coef Fsqd
_refine_ls_weighting_details 'calc w=1/[\s^2^(Fo^2^)+(0.0672P)^2^+0.2279P] where P=(Fo^2^+2Fc^2^)/3'
_refine_ls_weighting_scheme calc
_refine_ls_wR_factor_gt 0.1146
_refine_ls_wR_factor_ref 0.1299
_reflns_number_gt 8053
_reflns_number_total 10808
_reflns_threshold_expression I>2\s(I)
_cod_data_source_file om060661qsi20060721_020605.cif
_cod_data_source_block RuH(OPh)(tmen)(PPh3)2.HOPh
_cod_depositor_comments
;
The following automatic conversions were performed:

'_symmetry_cell_setting' value 'Triclinic' changed to 'triclinic'
according to /home/saulius/struct/CIF-dictionaries/cif_core.dic
dictionary named 'cif_core.dic' version 2.4.1 from 2010-06-29.

Automatic conversion script
Id: cif_fix_values 1715 2011-07-08 13:25:40Z adriana 
;
_cod_database_code 4074458

loop_
_symmetry_equiv_pos_as_xyz
'x, y, z'
'-x, -y, -z'

loop_
_atom_site_label
_atom_site_type_symbol
_atom_site_fract_x
_atom_site_fract_y
_atom_site_fract_z
_atom_site_U_iso_or_equiv
_atom_site_adp_type
_atom_site_occupancy
_atom_site_symmetry_multiplicity
_atom_site_calc_flag
_atom_site_refinement_flags
_atom_site_disorder_assembly
_atom_site_disorder_group
Ru1 Ru 0.76939(2) 0.698949(19) 0.277608(12) 0.01956(9) Uani 1 1 d . . .
H1RU H 0.913(3) 0.674(3) 0.2670(16) 0.031(9) Uiso 1 1 d . B .
P1 P 0.82906(7) 0.61960(6) 0.16922(4) 0.01845(16) Uani 1 1 d . B .
P2 P 0.78544(7) 0.88265(6) 0.23319(4) 0.01906(16) Uani 1 1 d . B .
O1 O 0.54831(19) 0.71813(19) 0.31468(11) 0.0296(5) Uani 1 1 d . B .
N1 N 0.7825(2) 0.5294(2) 0.34200(13) 0.0264(6) Uani 1 1 d . B .
H1A H 0.7098 0.5079 0.3458 0.032 Uiso 1 1 calc R A 1
H1B H 0.8498 0.4749 0.3167 0.032 Uiso 1 1 calc R A 1
N2 N 0.7337(3) 0.7365(2) 0.39064(13) 0.0270(6) Uani 1 1 d . B 1
H2A H 0.7968 0.7669 0.3939 0.032 Uiso 0.593(5) 1 calc PR C 1
H2B H 0.6580 0.7936 0.4014 0.032 Uiso 0.593(5) 1 calc PR C 1
C1 C 0.7993(4) 0.5240(3) 0.41689(19) 0.0394(9) Uani 1 1 d . B 1
C2 C 0.7273(6) 0.6321(5) 0.4493(3) 0.0254(13) Uani 0.593(5) 1 d P B 1
C3 C 0.9535(5) 0.5161(5) 0.3935(3) 0.0337(15) Uani 0.593(5) 1 d P B 1
H3A H 0.9665 0.5903 0.3667 0.051 Uiso 0.593(5) 1 calc PR C 1
H3B H 0.9995 0.4524 0.3622 0.051 Uiso 0.593(5) 1 calc PR C 1
H3C H 0.9856 0.5009 0.4379 0.051 Uiso 0.593(5) 1 calc PR C 1
C4 C 0.7916(7) 0.4084(5) 0.4588(3) 0.0325(14) Uani 0.593(5) 1 d P B 1
H4A H 0.7025 0.4064 0.4753 0.049 Uiso 0.593(5) 1 calc PR C 1
H4B H 0.8272 0.3972 0.5015 0.049 Uiso 0.593(5) 1 calc PR C 1
H4C H 0.8400 0.3456 0.4270 0.049 Uiso 0.593(5) 1 calc PR C 1
C5 C 0.5903(5) 0.6279(5) 0.4795(3) 0.0280(13) Uani 0.593(5) 1 d P B 1
H5A H 0.5614 0.6038 0.4421 0.042 Uiso 0.593(5) 1 calc PR C 1
H5B H 0.5368 0.7056 0.4926 0.042 Uiso 0.593(5) 1 calc PR C 1
H5C H 0.5842 0.5714 0.5232 0.042 Uiso 0.593(5) 1 calc PR C 1
C6 C 0.7734(15) 0.6608(12) 0.5123(10) 0.033(4) Uani 0.593(5) 1 d P B 1
H6A H 0.8617 0.6647 0.4939 0.050 Uiso 0.593(5) 1 calc PR C 1
H6B H 0.7679 0.5994 0.5533 0.050 Uiso 0.593(5) 1 calc PR C 1
H6C H 0.7194 0.7364 0.5292 0.050 Uiso 0.593(5) 1 calc PR C 1
N2A N 0.7337(3) 0.7365(2) 0.39064(13) 0.0270(6) Uani 0.00 1 d P B 2
H2AA H 0.7544 0.8048 0.3901 0.032 Uiso 0.407(5) 1 calc PR C 2
H2AB H 0.6480 0.7492 0.4118 0.032 Uiso 0.407(5) 1 calc PR C 2
C1A C 0.7993(4) 0.5240(3) 0.41689(19) 0.0394(9) Uani 0.00 1 d P B 2
C2A C 0.8070(9) 0.6400(7) 0.4391(4) 0.0298(19) Uani 0.407(5) 1 d P B 2
C3A C 0.6411(8) 0.5262(8) 0.4658(4) 0.038(2) Uani 0.407(5) 1 d P B 2
H3AA H 0.6193 0.4593 0.4551 0.057 Uiso 0.407(5) 1 calc PR C 2
H3AB H 0.5826 0.5992 0.4508 0.057 Uiso 0.407(5) 1 calc PR C 2
H3AC H 0.6340 0.5213 0.5187 0.057 Uiso 0.407(5) 1 calc PR C 2
C4A C 0.8680(10) 0.4157(8) 0.4525(5) 0.038(2) Uani 0.407(5) 1 d P B 2
H4AA H 0.8526 0.3484 0.4376 0.057 Uiso 0.407(5) 1 calc PR C 2
H4AB H 0.8380 0.4164 0.5059 0.057 Uiso 0.407(5) 1 calc PR C 2
H4AC H 0.9592 0.4096 0.4377 0.057 Uiso 0.407(5) 1 calc PR C 2
C5A C 0.9500(7) 0.6309(7) 0.4135(4) 0.035(2) Uani 0.407(5) 1 d P B 2
H5AA H 0.9664 0.6983 0.4274 0.052 Uiso 0.407(5) 1 calc PR C 2
H5AB H 0.9773 0.6301 0.3600 0.052 Uiso 0.407(5) 1 calc PR C 2
H5AC H 0.9974 0.5585 0.4367 0.052 Uiso 0.407(5) 1 calc PR C 2
C6A C 0.761(2) 0.663(2) 0.5173(15) 0.050(8) Uani 0.407(5) 1 d P B 2
H6AA H 0.7817 0.7337 0.5235 0.075 Uiso 0.407(5) 1 calc PR C 2
H6AB H 0.8030 0.5963 0.5474 0.075 Uiso 0.407(5) 1 calc PR C 2
H6AC H 0.6691 0.6747 0.5329 0.075 Uiso 0.407(5) 1 calc PR C 2
C7 C 0.4406(3) 0.8017(3) 0.32434(18) 0.0311(7) Uani 1 1 d . . .
C8 C 0.3385(3) 0.7917(4) 0.38503(19) 0.0430(9) Uani 1 1 d . B .
H8A H 0.3473 0.7231 0.4185 0.052 Uiso 1 1 calc R . .
C9 C 0.2261(3) 0.8792(4) 0.3969(2) 0.0492(10) Uani 1 1 d . . .
H9A H 0.1587 0.8695 0.4380 0.059 Uiso 1 1 calc R B .
C10 C 0.2102(4) 0.9801(4) 0.3501(2) 0.0517(10) Uani 1 1 d . B .
H10A H 0.1337 1.0414 0.3597 0.062 Uiso 1 1 calc R . .
C11P C 0.9557(3) 0.6655(2) 0.09622(15) 0.0192(6) Uani 1 1 d . . .
C11 C 0.3065(3) 0.9912(3) 0.2894(2) 0.0437(9) Uani 1 1 d . . .
H11A H 0.2953 1.0601 0.2562 0.052 Uiso 1 1 calc R B .
C12P C 1.0653(3) 0.6641(3) 0.11558(16) 0.0226(6) Uani 1 1 d . B .
H12A H 1.0722 0.6396 0.1648 0.027 Uiso 1 1 calc R . .
C12 C 0.4201(3) 0.9034(3) 0.27543(19) 0.0341(8) Uani 1 1 d . B .
H12B H 0.4845 0.9123 0.2324 0.041 Uiso 1 1 calc R . .
C13 C 1.1652(3) 0.6980(3) 0.06405(18) 0.0294(7) Uani 1 1 d . . .
H13A H 1.2401 0.6953 0.0778 0.035 Uiso 1 1 calc R B .
C14 C 1.1546(3) 0.7360(3) -0.00783(19) 0.0343(8) Uani 1 1 d . B .
H14A H 1.2219 0.7600 -0.0433 0.041 Uiso 1 1 calc R . .
C15 C 1.0461(3) 0.7383(3) -0.02703(16) 0.0298(7) Uani 1 1 d . . .
H15A H 1.0388 0.7642 -0.0760 0.036 Uiso 1 1 calc R B .
C16 C 0.9476(3) 0.7037(3) 0.02392(16) 0.0250(6) Uani 1 1 d . B .
H16A H 0.8734 0.7059 0.0095 0.030 Uiso 1 1 calc R . .
C21 C 0.7121(3) 0.6194(2) 0.11919(15) 0.0208(6) Uani 1 1 d . . .
C22 C 0.5860(3) 0.6787(3) 0.14373(17) 0.0272(7) Uani 1 1 d . B .
H22A H 0.5609 0.7212 0.1854 0.033 Uiso 1 1 calc R . .
C23 C 0.4955(3) 0.6770(3) 0.10843(18) 0.0344(8) Uani 1 1 d . . .
H23A H 0.4088 0.7163 0.1271 0.041 Uiso 1 1 calc R B .
C24 C 0.5302(3) 0.6189(3) 0.04664(18) 0.0316(7) Uani 1 1 d . B .
H24A H 0.4684 0.6201 0.0216 0.038 Uiso 1 1 calc R . .
C25 C 0.6561(3) 0.5585(3) 0.02126(18) 0.0319(7) Uani 1 1 d . . .
H25A H 0.6805 0.5177 -0.0212 0.038 Uiso 1 1 calc R B .
C26 C 0.7469(3) 0.5571(3) 0.05710(16) 0.0278(7) Uani 1 1 d . B .
H26A H 0.8328 0.5141 0.0398 0.033 Uiso 1 1 calc R . .
C31 C 0.8977(3) 0.4585(2) 0.18190(15) 0.0222(6) Uani 1 1 d . . .
C32 C 0.8135(3) 0.3899(3) 0.21260(16) 0.0281(7) Uani 1 1 d . B .
H32A H 0.7246 0.4251 0.2209 0.034 Uiso 1 1 calc R . .
C33 C 0.8584(3) 0.2699(3) 0.23131(17) 0.0322(7) Uani 1 1 d . . .
H33A H 0.7999 0.2246 0.2533 0.039 Uiso 1 1 calc R B .
C34 C 0.9879(3) 0.2166(3) 0.21792(18) 0.0353(8) Uani 1 1 d . B .
H34A H 1.0185 0.1350 0.2309 0.042 Uiso 1 1 calc R . .
C35 C 1.0718(3) 0.2830(3) 0.1857(2) 0.0363(8) Uani 1 1 d . . .
H35A H 1.1607 0.2468 0.1756 0.044 Uiso 1 1 calc R B .
C36 C 1.0274(3) 0.4026(3) 0.16784(18) 0.0291(7) Uani 1 1 d . B .
H36A H 1.0866 0.4471 0.1456 0.035 Uiso 1 1 calc R . .
C41 C 0.7374(3) 0.9731(2) 0.31143(16) 0.0242(6) Uani 1 1 d . . .
C42 C 0.8221(3) 1.0009(3) 0.34142(17) 0.0319(7) Uani 1 1 d . B .
H42A H 0.9099 0.9827 0.3172 0.038 Uiso 1 1 calc R . .
C43 C 0.7807(4) 1.0545(3) 0.4058(2) 0.0452(9) Uani 1 1 d . . .
H43A H 0.8404 1.0707 0.4260 0.054 Uiso 1 1 calc R B .
C44 C 0.6530(4) 1.0847(3) 0.4411(2) 0.0472(10) Uani 1 1 d . B .
H44A H 0.6248 1.1221 0.4851 0.057 Uiso 1 1 calc R . .
C45 C 0.5671(3) 1.0597(3) 0.41168(18) 0.0373(8) Uani 1 1 d . . .
H45A H 0.4792 1.0803 0.4355 0.045 Uiso 1 1 calc R B .
C46 C 0.6083(3) 1.0050(3) 0.34775(16) 0.0286(7) Uani 1 1 d . B .
H46A H 0.5481 0.9886 0.3281 0.034 Uiso 1 1 calc R . .
C51 C 0.6937(3) 0.9807(2) 0.16925(15) 0.0206(6) Uani 1 1 d . . .
C52 C 0.6341(3) 1.0987(3) 0.17629(16) 0.0248(6) Uani 1 1 d . B .
H52A H 0.6435 1.1346 0.2143 0.030 Uiso 1 1 calc R . .
C53 C 0.5611(3) 1.1648(3) 0.12872(18) 0.0323(7) Uani 1 1 d . . .
H53A H 0.5197 1.2452 0.1346 0.039 Uiso 1 1 calc R B .
C54 C 0.5481(3) 1.1138(3) 0.07229(18) 0.0336(8) Uani 1 1 d . B .
H54A H 0.4969 1.1588 0.0401 0.040 Uiso 1 1 calc R . .
C55 C 0.6098(3) 0.9975(3) 0.06311(17) 0.0315(7) Uani 1 1 d . . .
H55A H 0.6030 0.9629 0.0238 0.038 Uiso 1 1 calc R B .
C56 C 0.6817(3) 0.9313(3) 0.11148(15) 0.0252(6) Uani 1 1 d . B .
H56A H 0.7235 0.8511 0.1052 0.030 Uiso 1 1 calc R . .
C61 C 0.9461(3) 0.9017(2) 0.19017(16) 0.0222(6) Uani 1 1 d . . .
C62 C 1.0435(3) 0.8478(3) 0.22640(16) 0.0251(6) Uani 1 1 d . B .
H62A H 1.0267 0.7983 0.2705 0.030 Uiso 1 1 calc R . .
C63 C 1.1634(3) 0.8649(3) 0.19948(18) 0.0307(7) Uani 1 1 d . . .
H63A H 1.2271 0.8303 0.2260 0.037 Uiso 1 1 calc R B .
C64 C 1.1904(3) 0.9331(3) 0.13338(19) 0.0315(7) Uani 1 1 d . B .
H64A H 1.2726 0.9452 0.1144 0.038 Uiso 1 1 calc R . .
C65 C 1.0967(3) 0.9834(3) 0.09531(17) 0.0295(7) Uani 1 1 d . . .
H65A H 1.1161 1.0276 0.0492 0.035 Uiso 1 1 calc R B .
C66 C 0.9750(3) 0.9700(3) 0.12360(16) 0.0252(6) Uani 1 1 d . B .
H66A H 0.9109 1.0074 0.0977 0.030 Uiso 1 1 calc R . .
O2 O 0.5359(2) 0.5088(2) 0.33490(15) 0.0405(6) Uani 1 1 d . . .
H2O H 0.531(4) 0.578(4) 0.329(2) 0.068(15) Uiso 1 1 d . . .
C71 C 0.4525(3) 0.4721(3) 0.31268(16) 0.0281(7) Uani 1 1 d . . .
C72 C 0.3481(3) 0.5497(3) 0.29089(19) 0.0375(8) Uani 1 1 d . . .
H72A H 0.3345 0.6318 0.2897 0.045 Uiso 1 1 calc R . .
C73 C 0.2637(4) 0.5065(4) 0.2709(2) 0.0503(10) Uani 1 1 d . . .
H73A H 0.1923 0.5597 0.2559 0.060 Uiso 1 1 calc R . .
C74 C 0.2813(4) 0.3879(4) 0.2722(2) 0.0532(11) Uani 1 1 d . . .
H74A H 0.2226 0.3594 0.2583 0.064 Uiso 1 1 calc R . .
C75 C 0.3853(3) 0.3109(3) 0.2939(2) 0.0425(9) Uani 1 1 d . . .
H75A H 0.3986 0.2289 0.2950 0.051 Uiso 1 1 calc R . .
C76 C 0.4702(3) 0.3532(3) 0.31409(18) 0.0330(7) Uani 1 1 d . . .
H76A H 0.5415 0.2998 0.3291 0.040 Uiso 1 1 calc R . .

loop_
_atom_site_aniso_label
_atom_site_aniso_U_11
_atom_site_aniso_U_22
_atom_site_aniso_U_33
_atom_site_aniso_U_23
_atom_site_aniso_U_13
_atom_site_aniso_U_12
Ru1 0.02269(14) 0.01568(13) 0.01749(13) -0.00016(9) -0.00370(9) -0.00300(10)
P1 0.0179(3) 0.0155(4) 0.0201(4) -0.0019(3) -0.0041(3) -0.0022(3)
P2 0.0227(4) 0.0149(4) 0.0180(3) -0.0007(3) -0.0058(3) -0.0027(3)
O1 0.0239(11) 0.0259(12) 0.0323(12) -0.0001(9) 0.0023(9) -0.0071(10)
N1 0.0308(14) 0.0155(12) 0.0252(13) 0.0004(10) -0.0002(11) -0.0027(11)
N2 0.0372(15) 0.0254(14) 0.0166(12) 0.0002(11) -0.0055(11) -0.0081(12)
C1 0.061(2) 0.0242(18) 0.0407(19) 0.0082(15) -0.0335(19) -0.0102(17)
C2 0.030(3) 0.025(3) 0.021(3) 0.006(2) -0.013(2) -0.005(3)
C3 0.029(3) 0.042(4) 0.027(3) 0.004(3) -0.014(2) -0.003(3)
C4 0.042(4) 0.025(3) 0.025(3) 0.005(2) -0.007(3) -0.006(3)
C5 0.027(3) 0.032(3) 0.019(2) -0.001(2) 0.002(2) -0.008(2)
C6 0.037(5) 0.033(7) 0.022(7) 0.009(5) -0.015(5) 0.004(5)
N2A 0.0372(15) 0.0254(14) 0.0166(12) 0.0002(11) -0.0055(11) -0.0081(12)
C1A 0.061(2) 0.0242(18) 0.0407(19) 0.0082(15) -0.0335(19) -0.0102(17)
C2A 0.035(5) 0.022(4) 0.029(4) -0.003(3) -0.009(4) -0.002(4)
C3A 0.042(5) 0.045(6) 0.028(4) 0.001(4) -0.008(4) -0.015(5)
C4A 0.043(6) 0.035(5) 0.028(4) 0.007(4) -0.005(4) -0.007(5)
C5A 0.036(4) 0.037(5) 0.036(5) 0.012(4) -0.023(4) -0.013(4)
C6A 0.080(14) 0.069(16) 0.025(10) 0.001(9) -0.010(8) -0.060(12)
C7 0.0268(16) 0.0317(18) 0.0349(18) -0.0105(15) -0.0026(14) -0.0085(15)
C8 0.040(2) 0.048(2) 0.0348(19) -0.0076(17) 0.0007(16) -0.0107(18)
C9 0.0302(19) 0.070(3) 0.042(2) -0.022(2) 0.0018(16) -0.0054(19)
C10 0.037(2) 0.052(3) 0.062(3) -0.032(2) -0.013(2) 0.0090(19)
C11P 0.0194(14) 0.0121(13) 0.0221(14) -0.0047(11) -0.0008(11) -0.0007(11)
C11 0.040(2) 0.033(2) 0.062(2) -0.0088(18) -0.0226(19) -0.0038(17)
C12P 0.0224(14) 0.0201(15) 0.0237(15) -0.0046(12) -0.0055(12) -0.0019(12)
C12 0.0326(17) 0.0290(18) 0.0421(19) -0.0070(15) -0.0073(15) -0.0100(15)
C13 0.0191(15) 0.0227(16) 0.0443(19) -0.0125(14) -0.0010(14) -0.0036(13)
C14 0.0297(17) 0.0216(16) 0.0423(19) -0.0057(14) 0.0086(15) -0.0080(14)
C15 0.0376(18) 0.0235(16) 0.0207(15) -0.0023(13) -0.0004(13) -0.0032(14)
C16 0.0252(15) 0.0192(15) 0.0267(15) -0.0020(12) -0.0058(13) -0.0009(13)
C21 0.0215(14) 0.0152(14) 0.0248(15) -0.0010(12) -0.0041(12) -0.0054(12)
C22 0.0257(16) 0.0279(17) 0.0276(16) -0.0073(13) -0.0061(13) -0.0044(14)
C23 0.0213(15) 0.039(2) 0.0397(19) -0.0103(16) -0.0079(14) -0.0001(14)
C24 0.0274(16) 0.0307(18) 0.0404(19) -0.0071(15) -0.0160(15) -0.0041(14)
C25 0.0308(17) 0.0297(18) 0.0379(18) -0.0191(15) -0.0108(15) -0.0010(14)
C26 0.0228(15) 0.0265(17) 0.0334(17) -0.0117(14) -0.0074(13) -0.0001(13)
C31 0.0289(15) 0.0150(14) 0.0215(14) -0.0030(12) -0.0069(12) -0.0028(12)
C32 0.0309(16) 0.0238(16) 0.0268(16) -0.0062(13) -0.0033(13) -0.0048(14)
C33 0.047(2) 0.0210(16) 0.0288(16) -0.0035(13) -0.0062(15) -0.0110(15)
C34 0.058(2) 0.0154(15) 0.0345(18) -0.0009(14) -0.0196(17) -0.0053(16)
C35 0.0346(18) 0.0196(16) 0.053(2) -0.0086(15) -0.0205(17) 0.0067(14)
C36 0.0309(17) 0.0189(15) 0.0377(18) -0.0023(13) -0.0123(14) -0.0037(13)
C41 0.0318(16) 0.0138(14) 0.0239(15) 0.0022(12) -0.0073(13) -0.0035(13)
C42 0.0384(18) 0.0304(18) 0.0275(16) -0.0088(14) -0.0055(14) -0.0091(15)
C43 0.061(3) 0.047(2) 0.038(2) -0.0135(18) -0.0142(19) -0.023(2)
C44 0.074(3) 0.037(2) 0.0292(18) -0.0167(16) -0.0058(19) -0.013(2)
C45 0.045(2) 0.0293(18) 0.0278(17) -0.0083(14) 0.0013(15) -0.0015(16)
C46 0.0358(17) 0.0209(16) 0.0259(16) -0.0042(13) -0.0075(14) -0.0017(14)
C51 0.0198(14) 0.0198(15) 0.0182(13) 0.0012(12) -0.0023(11) -0.0034(12)
C52 0.0290(16) 0.0187(15) 0.0265(15) -0.0032(12) -0.0072(13) -0.0052(13)
C53 0.0315(17) 0.0212(16) 0.0373(18) 0.0026(14) -0.0086(15) -0.0002(14)
C54 0.0340(18) 0.0281(18) 0.0343(18) 0.0075(15) -0.0161(15) -0.0008(15)
C55 0.0374(18) 0.0306(18) 0.0285(17) -0.0025(14) -0.0138(14) -0.0071(15)
C56 0.0285(16) 0.0226(16) 0.0230(15) -0.0026(13) -0.0066(13) -0.0042(13)
C61 0.0238(14) 0.0145(14) 0.0284(15) -0.0055(12) -0.0054(12) -0.0044(12)
C62 0.0290(16) 0.0219(16) 0.0265(15) -0.0031(13) -0.0093(13) -0.0070(13)
C63 0.0270(16) 0.0236(16) 0.0431(19) -0.0103(14) -0.0127(15) -0.0012(14)
C64 0.0213(15) 0.0251(17) 0.047(2) -0.0084(15) -0.0045(14) -0.0055(13)
C65 0.0324(17) 0.0202(16) 0.0306(16) -0.0043(13) 0.0008(14) -0.0060(14)
C66 0.0245(15) 0.0173(15) 0.0305(16) -0.0032(13) -0.0057(13) -0.0014(12)
O2 0.0446(15) 0.0326(14) 0.0544(16) 0.0090(13) -0.0273(13) -0.0184(13)
C71 0.0276(16) 0.0318(18) 0.0252(16) -0.0002(14) -0.0078(13) -0.0088(14)
C72 0.0381(19) 0.0301(18) 0.042(2) 0.0014(16) -0.0158(16) -0.0027(16)
C73 0.041(2) 0.063(3) 0.049(2) -0.004(2) -0.0252(19) -0.006(2)
C74 0.049(2) 0.067(3) 0.057(3) -0.022(2) -0.022(2) -0.019(2)
C75 0.041(2) 0.041(2) 0.048(2) -0.0199(18) -0.0029(17) -0.0137(18)
C76 0.0275(16) 0.0312(18) 0.0373(18) -0.0044(15) -0.0072(14) -0.0036(14)

loop_
_atom_type_symbol
_atom_type_description
_atom_type_scat_dispersion_real
_atom_type_scat_dispersion_imag
_atom_type_scat_source
C C 0.0033 0.0016 'International Tables Vol C Tables 4.2.6.8 and 6.1.1.4'
H H 0.0000 0.0000 'International Tables Vol C Tables 4.2.6.8 and 6.1.1.4'
O O 0.0106 0.0060 'International Tables Vol C Tables 4.2.6.8 and 6.1.1.4'
N N 0.0061 0.0033 'International Tables Vol C Tables 4.2.6.8 and 6.1.1.4'
P P 0.1023 0.0942 'International Tables Vol C Tables 4.2.6.8 and 6.1.1.4'
Ru Ru -1.2594 0.8363 'International Tables Vol C Tables 4.2.6.8 and 6.1.1.4'

loop_
_geom_angle_atom_site_label_1
_geom_angle_atom_site_label_2
_geom_angle_atom_site_label_3
_geom_angle
H1RU Ru1 N1 87.6(11)
H1RU Ru1 N2 91.6(12)
N1 Ru1 N2 75.20(9)
H1RU Ru1 P2 82.4(11)
N1 Ru1 P2 163.57(7)
N2 Ru1 P2 92.01(7)
H1RU Ru1 P1 82.8(12)
N1 Ru1 P1 93.13(7)
N2 Ru1 P1 167.31(7)
P2 Ru1 P1 98.49(3)
H1RU Ru1 O1 169.8(11)
N1 Ru1 O1 83.83(8)
N2 Ru1 O1 80.87(9)
P2 Ru1 O1 104.62(5)
P1 Ru1 O1 103.14(6)
C21 P1 C11P 103.16(12)
C21 P1 C31 97.69(13)
C11P P1 C31 101.98(13)
C21 P1 Ru1 121.81(10)
C11P P1 Ru1 117.80(9)
C31 P1 Ru1 110.98(9)
C61 P2 C51 101.10(12)
C61 P2 C41 100.24(13)
C51 P2 C41 101.33(13)
C61 P2 Ru1 117.71(9)
C51 P2 Ru1 124.10(9)
C41 P2 Ru1 108.82(9)
C7 O1 Ru1 138.93(19)
C1 N1 Ru1 115.61(19)
C2 N2 Ru1 115.9(3)
C2 C1 N1 110.7(3)
C2 C1 C4 120.6(4)
N1 C1 C4 110.8(3)
C2 C1 C3 110.0(4)
N1 C1 C3 97.6(3)
C4 C1 C3 104.4(4)
C1 C2 C5 108.2(5)
C1 C2 N2 109.8(4)
C5 C2 N2 109.6(4)
C1 C2 C6 116.5(6)
C5 C2 C6 108.0(8)
N2 C2 C6 104.6(6)
C6A C2A C5A 109.3(11)
O1 C7 C12 122.8(3)
O1 C7 C8 120.7(3)
C12 C7 C8 116.5(3)
C9 C8 C7 121.5(4)
C10 C9 C8 120.9(4)
C9 C10 C11 118.9(4)
C12P C11P C16 118.1(2)
C12P C11P P1 117.3(2)
C16 C11P P1 124.5(2)
C10 C11 C12 121.3(4)
C11P C12P C13 121.1(3)
C11 C12 C7 120.7(3)
C12P C13 C14 119.6(3)
C15 C14 C13 119.4(3)
C14 C15 C16 120.9(3)
C15 C16 C11P 120.8(3)
C22 C21 C26 118.4(3)
C22 C21 P1 119.8(2)
C26 C21 P1 121.8(2)
C21 C22 C23 121.0(3)
C24 C23 C22 120.5(3)
C23 C24 C25 119.4(3)
C26 C25 C24 120.6(3)
C25 C26 C21 120.1(3)
C36 C31 C32 117.8(3)
C36 C31 P1 124.6(2)
C32 C31 P1 117.5(2)
C31 C32 C33 120.8(3)
C34 C33 C32 120.4(3)
C35 C34 C33 119.3(3)
C34 C35 C36 120.4(3)
C35 C36 C31 121.3(3)
C42 C41 C46 117.4(3)
C42 C41 P2 124.5(2)
C46 C41 P2 117.7(2)
C43 C42 C41 121.1(3)
C44 C43 C42 120.6(3)
C45 C44 C43 119.2(3)
C44 C45 C46 120.4(3)
C45 C46 C41 121.2(3)
C52 C51 C56 118.4(3)
C52 C51 P2 124.2(2)
C56 C51 P2 117.4(2)
C53 C52 C51 120.8(3)
C52 C53 C54 120.1(3)
C55 C54 C53 119.9(3)
C54 C55 C56 119.8(3)
C55 C56 C51 121.0(3)
C66 C61 C62 118.0(3)
C66 C61 P2 123.1(2)
C62 C61 P2 118.8(2)
C63 C62 C61 121.5(3)
C62 C63 C64 119.6(3)
C65 C64 C63 119.7(3)
C64 C65 C66 120.8(3)
C65 C66 C61 120.3(3)
O2 C71 C76 118.4(3)
O2 C71 C72 122.1(3)
C76 C71 C72 119.4(3)
C73 C72 C71 119.4(3)
C74 C73 C72 121.4(4)
C73 C74 C75 119.1(3)
C74 C75 C76 120.0(4)
C71 C76 C75 120.8(3)

loop_
_geom_bond_atom_site_label_1
_geom_bond_atom_site_label_2
_geom_bond_distance
Ru1 H1RU 1.53(3)
Ru1 N1 2.177(2)
Ru1 N2 2.179(2)
Ru1 P2 2.2690(7)
Ru1 P1 2.2697(8)
Ru1 O1 2.364(2)
P1 C21 1.843(3)
P1 C11P 1.847(3)
P1 C31 1.858(3)
P2 C61 1.849(3)
P2 C51 1.853(3)
P2 C41 1.860(3)
O1 C7 1.318(4)
N1 C1 1.480(4)
N2 C2 1.536(5)
C1 C2 1.447(7)
C1 C4 1.494(6)
C1 C3 1.663(6)
C2 C5 1.516(8)
C2 C6 1.564(18)
C2A C6A 1.48(3)
C2A C5A 1.537(12)
C7 C12 1.404(4)
C7 C8 1.409(4)
C8 C9 1.378(5)
C9 C10 1.372(6)
C10 C11 1.373(5)
C11P C12P 1.391(4)
C11P C16 1.394(4)
C11 C12 1.391(5)
C12P C13 1.392(4)
C13 C14 1.393(5)
C14 C15 1.374(5)
C15 C16 1.381(4)
C21 C22 1.380(4)
C21 C26 1.409(4)
C22 C23 1.386(4)
C23 C24 1.376(5)
C24 C25 1.384(4)
C25 C26 1.384(4)
C31 C36 1.393(4)
C31 C32 1.394(4)
C32 C33 1.395(4)
C33 C34 1.386(5)
C34 C35 1.375(5)
C35 C36 1.388(4)
C41 C42 1.393(4)
C41 C46 1.402(4)
C42 C43 1.383(5)
C43 C44 1.382(5)
C44 C45 1.381(5)
C45 C46 1.383(5)
C51 C52 1.388(4)
C51 C56 1.395(4)
C52 C53 1.384(4)
C53 C54 1.390(5)
C54 C55 1.379(5)
C55 C56 1.388(4)
C61 C66 1.401(4)
C61 C62 1.401(4)
C62 C63 1.382(4)
C63 C64 1.390(4)
C64 C65 1.385(4)
C65 C66 1.386(4)
O2 C71 1.350(4)
C71 C76 1.380(4)
C71 C72 1.387(4)
C72 C73 1.384(5)
C73 C74 1.378(6)
C74 C75 1.380(6)
C75 C76 1.385(5)

loop_
_geom_hbond_atom_site_label_D
_geom_hbond_atom_site_label_H
_geom_hbond_atom_site_label_A
_geom_hbond_distance_DH
_geom_hbond_distance_HA
_geom_hbond_distance_DA
_geom_hbond_angle_DHA
O2 H2O O1 0.80(5) 1.73(5) 2.524(3) 170(5)
N1 H1A O2 0.92 2.04 2.933(3) 162.2
